data_4023404
loop_
_publ_author_name
'Patricia Mart\'inez-Bescos'
'Fernando Cagide-Fag\'in'
'Luis F. Roa'
'Juan Carlos Ortiz-Lara'
'Krzysztof Kierus'
'Lidia Ozores-Viturro'
'Marta Fern\'andez-Gonz\'alez'
'Ricardo Alonso'

_publ_contact_author_address 'Department of Organic Chemistry, USC, 15782 Santiago de Compostela, Spain'
_publ_contact_author_email qoraa@usc.es
_publ_contact_author_fax +34981595012
_publ_contact_author_name 'Ricardo Alonso Alonso'
_publ_contact_author_phone +34981547085
_publ_section_title
;
 Synthesis, Structure, and E-Z Isomerization of
 \b-(Hetero)aryl-\a,\b-enals
;
_journal_name_full 'Journal of Organic Chemistry'
_journal_page_first 3745
_journal_page_last 3753
_journal_paper_doi 10.1021/jo702731b
_journal_volume 73
_journal_year 2008
_chemical_compound_source 'synthesis as described'
_chemical_formula_moiety 'C7 H7 N1 O3 S1'
_chemical_formula_sum 'C7 H7 N O3 S'
_chemical_formula_weight 185.2
_chemical_name_systematic
;
 ?
;
_space_group_IT_number 14
_symmetry_cell_setting monoclinic
_symmetry_Int_Tables_number 14
_symmetry_space_group_name_Hall '-P 2yn'
_symmetry_space_group_name_H-M 'P 1 21/n 1'
_atom_sites_solution_hydrogens geom
_atom_sites_solution_primary direct
_atom_sites_solution_secondary difmap
_audit_conform_dict_location ftp://ftp.iucr.org/pub/cif_core.dic
_audit_conform_dict_name cif_core.dic
_audit_conform_dict_version 2.3
_audit_creation_date 2006-10-17T13:41:54-00:00
_audit_creation_method 'WinGX routine CIF_UPDATE'
_cell_angle_alpha 90
_cell_angle_beta 105.983(1)
_cell_angle_gamma 90
_cell_formula_units_Z 4
_cell_length_a 11.4493(1)
_cell_length_b 5.0645(1)
_cell_length_c 13.6414(1)
_cell_measurement_reflns_used 9933
_cell_measurement_temperature 100(2)
_cell_measurement_theta_max 34.4
_cell_measurement_theta_min 2.72
_cell_measurement_wavelength 0.71073
_cell_volume 760.42(2)
_computing_cell_refinement 'APPEX2 (BRUKER AXS, 2005)'
_computing_data_collection 'APPEX2 (BRUKER AXS, 2005)'
_computing_data_reduction 'APPEX2 (BRUKER AXS, 2005)'
_computing_molecular_graphics 'Ortep-3 for Windows (Farrugia, 1997)'
_computing_publication_material 'WinGX publication routines (Farrugia, 1999)'
_computing_structure_refinement 'SHELXL-97 (Sheldrick, 1997)'
_computing_structure_solution 'SIR-97  (Giacovazzo et all, 1999)'
_diffrn_ambient_temperature 100(2)
_diffrn_measured_fraction_theta_full 0.999
_diffrn_measured_fraction_theta_max 0.999
_diffrn_measurement_device 'four-circle diffractometer'
_diffrn_measurement_device_type 'BRUKER APPEX-II CCD'
_diffrn_measurement_method 'omega and phi scans'
_diffrn_radiation_monochromator graphite
_diffrn_radiation_probe x-ray
_diffrn_radiation_source 'fine-focus sealed tube'
_diffrn_radiation_type MoK\a
_diffrn_radiation_wavelength 0.7107
_diffrn_reflns_av_R_equivalents 0.0256
_diffrn_reflns_av_unetI/netI 0.0171
_diffrn_reflns_limit_h_max 17
_diffrn_reflns_limit_h_min -18
_diffrn_reflns_limit_k_max 8
_diffrn_reflns_limit_k_min 0
_diffrn_reflns_limit_l_max 21
_diffrn_reflns_limit_l_min 0
_diffrn_reflns_number 24767
_diffrn_reflns_theta_full 34.45
_diffrn_reflns_theta_max 34.45
_diffrn_reflns_theta_min 2.06
_exptl_absorpt_coefficient_mu 0.386
_exptl_absorpt_correction_T_max 0.9444
_exptl_absorpt_correction_T_min 0.8767
_exptl_absorpt_correction_type multi-scan
_exptl_absorpt_process_details 'BRUKER SADABS'
_exptl_crystal_colour Yellow
_exptl_crystal_density_diffrn 1.618
_exptl_crystal_density_method 'not measured'
_exptl_crystal_description prism
_exptl_crystal_F_000 384
_exptl_crystal_size_max 0.35
_exptl_crystal_size_mid 0.2
_exptl_crystal_size_min 0.15
_refine_diff_density_max 0.997
_refine_diff_density_min -0.494
_refine_diff_density_rms 0.077
_refine_ls_extinction_method none
_refine_ls_goodness_of_fit_ref 1.074
_refine_ls_hydrogen_treatment mixed
_refine_ls_matrix_type full
_refine_ls_number_parameters 125
_refine_ls_number_reflns 3192
_refine_ls_number_restraints 0
_refine_ls_restrained_S_all 1.074
_refine_ls_R_factor_all 0.0402
_refine_ls_R_factor_gt 0.0361
_refine_ls_shift/su_max 0.001
_refine_ls_shift/su_mean 0
_refine_ls_structure_factor_coef Fsqd
_refine_ls_weighting_details 'calc w=1/[\s^2^(Fo^2^)+(0.0572P)^2^+0.3965P] where P=(Fo^2^+2Fc^2^)/3'
_refine_ls_weighting_scheme calc
_refine_ls_wR_factor_gt 0.1039
_refine_ls_wR_factor_ref 0.1062
_reflns_number_gt 2851
_reflns_number_total 3192
_reflns_threshold_expression >2sigma(I)
_cod_data_source_file jo702731b-File006.cif
_cod_data_source_block ra01pt2n
_cod_original_sg_symbol_H-M 'P 21/n'
_cod_database_code 4023404

loop_
_symmetry_equiv_pos_as_xyz
'x, y, z'
'-x+1/2, y+1/2, -z+1/2'
'-x, -y, -z'
'x-1/2, -y-1/2, z-1/2'

loop_
_atom_site_label
_atom_site_type_symbol
_atom_site_fract_x
_atom_site_fract_y
_atom_site_fract_z
_atom_site_U_iso_or_equiv
_atom_site_adp_type
_atom_site_occupancy
_atom_site_symmetry_multiplicity
_atom_site_calc_flag
_atom_site_refinement_flags
_atom_site_disorder_assembly
_atom_site_disorder_group
S1 S 0.83356(2) 0.46387(6) 0.42875(2) 0.01625(8) Uani 1 1 d . . .
C2 C 0.69692(8) 0.56704(19) 0.44651(7) 0.01159(16) Uani 1 1 d . . .
C3 C 0.59911(10) 0.4214(2) 0.38371(8) 0.01420(17) Uani 1 1 d . . .
H3 H 0.518 0.4463 0.3817 0.017 Uiso 1 1 calc R . .
C4 C 0.64073(10) 0.2323(2) 0.32413(8) 0.01571(18) Uani 1 1 d . . .
H4 H 0.5893 0.1184 0.2785 0.019 Uiso 1 1 calc R . .
C5 C 0.76420(10) 0.2349(2) 0.34079(8) 0.01630(18) Uani 1 1 d . . .
H5 H 0.8056 0.1237 0.3076 0.02 Uiso 1 1 calc R . .
C21 C 0.68018(8) 0.7716(2) 0.51451(7) 0.01186(16) Uani 1 1 d . A .
C22 C 0.76511(9) 0.9167(2) 0.58095(7) 0.01325(17) Uani 1 1 d . . .
N23 N 0.72140(8) 1.09728(18) 0.64623(7) 0.01383(16) Uani 1 1 d . A .
O231 O 0.79821(8) 1.20076(18) 0.71674(7) 0.02165(17) Uani 1 1 d . . .
O232 O 0.61118(7) 1.13642(18) 0.63110(6) 0.01944(16) Uani 1 1 d . . .
C220 C 0.90090(9) 0.9095(2) 0.60147(9) 0.0135(2) Uani 0.904(3) 1 d P A 1
H22A H 0.9214 0.8822 0.5378 0.016 Uiso 0.904(3) 1 calc PR A 1
H22B H 0.9345 1.0781 0.6293 0.016 Uiso 0.904(3) 1 calc PR A 1
O221 O 0.95382(8) 0.7047(2) 0.67111(7) 0.0192(2) Uani 0.904(3) 1 d P A 1
C22B C 0.8969(9) 0.821(2) 0.6326(8) 0.0103(18) Uiso 0.096(3) 1 d P A 2
H22C H 0.914 0.8194 0.7063 0.012 Uiso 0.096(3) 1 calc PR A 2
H22D H 0.9112 0.6461 0.6092 0.012 Uiso 0.096(3) 1 calc PR A 2
O22B O 0.9664(8) 1.0134(19) 0.5997(7) 0.021(2) Uiso 0.096(3) 1 d P A 2
H22E H 0.9517 1.1592 0.6196 0.031 Uiso 0.096(3) 1 calc PR A 2
H221 H 0.9308(18) 0.720(4) 0.7212(16) 0.025 Uiso 0.904(3) 1 d P A 1
H21 H 0.5994(13) 0.804(3) 0.5118(12) 0.016(4) Uiso 1 1 d . . .

loop_
_atom_site_aniso_label
_atom_site_aniso_U_11
_atom_site_aniso_U_22
_atom_site_aniso_U_33
_atom_site_aniso_U_23
_atom_site_aniso_U_13
_atom_site_aniso_U_12
S1 0.01263(12) 0.01839(13) 0.01761(13) -0.00402(9) 0.00396(9) 0.00236(8)
C2 0.0108(3) 0.0124(4) 0.0117(4) 0.0002(3) 0.0033(3) 0.0012(3)
C3 0.0190(4) 0.0129(4) 0.0116(4) 0.0018(3) 0.0057(3) 0.0042(3)
C4 0.0179(4) 0.0147(4) 0.0135(4) -0.0008(3) 0.0025(3) -0.0023(3)
C5 0.0184(4) 0.0147(4) 0.0164(4) -0.0022(3) 0.0057(3) 0.0019(3)
C21 0.0110(3) 0.0129(4) 0.0121(4) 0.0009(3) 0.0039(3) 0.0024(3)
C22 0.0118(4) 0.0157(4) 0.0125(4) -0.0022(3) 0.0038(3) 0.0033(3)
N23 0.0157(4) 0.0126(3) 0.0141(3) 0.0004(3) 0.0058(3) 0.0026(3)
O231 0.0212(4) 0.0211(4) 0.0231(4) -0.0104(3) 0.0071(3) -0.0043(3)
O232 0.0155(3) 0.0229(4) 0.0207(4) -0.0017(3) 0.0063(3) 0.0077(3)
C220 0.0110(4) 0.0154(5) 0.0143(4) 0.0002(4) 0.0039(3) 0.0006(3)
O221 0.0159(4) 0.0258(5) 0.0165(4) 0.0059(3) 0.0053(3) 0.0085(3)

loop_
_atom_type_symbol
_atom_type_description
_atom_type_scat_dispersion_real
_atom_type_scat_dispersion_imag
_atom_type_scat_source
C C 0.0033 0.0016 'International Tables Vol C Tables 4.2.6.8 and 6.1.1.4'
H H 0 0 'International Tables Vol C Tables 4.2.6.8 and 6.1.1.4'
N N 0.0061 0.0033 'International Tables Vol C Tables 4.2.6.8 and 6.1.1.4'
O O 0.0106 0.006 'International Tables Vol C Tables 4.2.6.8 and 6.1.1.4'
S S 0.1246 0.1234 'International Tables Vol C Tables 4.2.6.8 and 6.1.1.4'
Cl Cl 0.1484 0.1585 'International Tables Vol C Tables 4.2.6.8 and 6.1.1.4'

loop_
_geom_angle_atom_site_label_1
_geom_angle_atom_site_label_2
_geom_angle_atom_site_label_3
_geom_angle
_geom_angle_site_symmetry_1
_geom_angle_site_symmetry_3
_geom_angle_publ_flag
C5 S1 C2 92.30(5) . . ?
C3 C2 C21 122.82(8) . . ?
C3 C2 S1 110.70(7) . . ?
C21 C2 S1 126.48(7) . . ?
C2 C3 C4 111.31(9) . . ?
C2 C3 H3 124.3 . . ?
C4 C3 H3 124.3 . . ?
C5 C4 C3 113.11(9) . . ?
C5 C4 H4 123.4 . . ?
C3 C4 H4 123.4 . . ?
C4 C5 S1 112.58(8) . . ?
C4 C5 H5 123.7 . . ?
S1 C5 H5 123.7 . . ?
C22 C21 C2 128.75(9) . . ?
C22 C21 H21 117.1(10) . . ?
C2 C21 H21 114.1(10) . . ?
C21 C22 N23 116.53(8) . . ?
C21 C22 C220 129.00(9) . . ?
N23 C22 C220 114.40(9) . . ?
C21 C22 C22B 124.3(4) . . ?
N23 C22 C22B 111.8(4) . . ?
O231 N23 O232 122.68(9) . . ?
O231 N23 C22 117.00(8) . . ?
O232 N23 C22 120.30(9) . . ?
O221 C220 C22 111.73(10) . . ?
O221 C220 H22A 109.3 . . ?
C22 C220 H22A 109.3 . . ?
O221 C220 H22B 109.3 . . ?
C22 C220 H22B 109.3 . . ?
H22A C220 H22B 107.9 . . ?
C220 O221 H221 108.7(15) . . ?
O22B C22B C22 101.7(8) . . ?
O22B C22B H22C 111.4 . . ?
C22 C22B H22C 111.4 . . ?
O22B C22B H22D 111.4 . . ?
C22 C22B H22D 111.4 . . ?
H22C C22B H22D 109.3 . . ?
O22B C22B H221 122.1(12) . . ?
C22 C22B H221 124.1(12) . . ?
H22D C22B H221 84.9 . . ?
C22B O22B H22E 109.5 . . ?

loop_
_geom_bond_atom_site_label_1
_geom_bond_atom_site_label_2
_geom_bond_distance
_geom_bond_site_symmetry_2
_geom_bond_publ_flag
S1 C5 1.7001(11) . ?
S1 C2 1.7285(10) . ?
C2 C3 1.4154(14) . ?
C2 C21 1.4383(14) . ?
C3 C4 1.4205(14) . ?
C3 H3 0.93 . ?
C4 C5 1.3686(15) . ?
C4 H4 0.93 . ?
C5 H5 0.93 . ?
C21 C22 1.3495(14) . ?
C21 H21 0.930(15) . ?
C22 N23 1.4580(13) . ?
C22 C220 1.5024(14) . ?
C22 C22B 1.557(10) . ?
N23 O231 1.2278(12) . ?
N23 O232 1.2372(11) . ?
C220 O221 1.4241(15) . ?
C220 H22A 0.97 . ?
C220 H22B 0.97 . ?
O221 H221 0.80(2) . ?
C22B O22B 1.407(15) . ?
C22B H22C 0.97 . ?
C22B H22D 0.97 . ?
C22B H221 1.27(2) . ?
O22B H22E 0.82 . ?

loop_
_geom_torsion_atom_site_label_1
_geom_torsion_atom_site_label_2
_geom_torsion_atom_site_label_3
_geom_torsion_atom_site_label_4
_geom_torsion
_geom_torsion_site_symmetry_1
_geom_torsion_site_symmetry_2
_geom_torsion_site_symmetry_3
_geom_torsion_site_symmetry_4
_geom_torsion_publ_flag
C5 S1 C2 C3 0.06(8) . . . . ?
C5 S1 C2 C21 -179.84(9) . . . . ?
C21 C2 C3 C4 179.94(9) . . . . ?
S1 C2 C3 C4 0.03(11) . . . . ?
C2 C3 C4 C5 -0.15(13) . . . . ?
C3 C4 C5 S1 0.19(12) . . . . ?
C2 S1 C5 C4 -0.15(9) . . . . ?
C3 C2 C21 C22 177.00(10) . . . . ?
S1 C2 C21 C22 -3.11(16) . . . . ?
C2 C21 C22 N23 -175.33(9) . . . . ?
C2 C21 C22 C220 1.24(19) . . . . ?
C2 C21 C22 C22B -27.7(6) . . . . ?
C21 C22 N23 O231 169.53(10) . . . . ?
C220 C22 N23 O231 -7.54(14) . . . . ?
C22B C22 N23 O231 18.0(5) . . . . ?
C21 C22 N23 O232 -8.82(15) . . . . ?
C220 C22 N23 O232 174.10(10) . . . . ?
C22B C22 N23 O232 -160.3(5) . . . . ?
C21 C22 C220 O221 -83.17(14) . . . . ?
N23 C22 C220 O221 93.46(11) . . . . ?
C22B C22 C220 O221 4.5(9) . . . . ?
C21 C22 C22B O22B 120.8(6) . . . . ?
N23 C22 C22B O22B -90.3(7) . . . . ?
C220 C22 C22B O22B 11.0(6) . . . . ?
